data_1542343
loop_
_publ_author_name
'Charpentier, Julie'
'Fr\"uh, Natalja'
'Foser, Simon'
'Togni, Antonio'

_publ_section_title
;
 Tandem Radical Fluoroalkylation-Cyclization: Synthesis of Tetrafluoro
 Imidazopyridines.
;
_journal_issue 4
_journal_name_full 'Organic letters'
_journal_page_first 756
_journal_page_last 759
_journal_paper_doi 10.1021/acs.orglett.6b00018
_journal_volume 18
_journal_year 2016
_chemical_formula_moiety 'C14 H10 F4 N2'
_chemical_formula_sum 'C14 H10 F4 N2'
_chemical_formula_weight 282.24
_space_group_crystal_system monoclinic
_space_group_IT_number 14
_space_group_name_Hall '-P 2yn'
_space_group_name_H-M_alt 'P 1 21/n 1'
_symmetry_space_group_name_Hall '-P 2yn'
_symmetry_space_group_name_H-M 'P 1 21/n 1'
_atom_sites_solution_hydrogens geom
_atom_sites_solution_primary direct
_audit_creation_date 2015-08-18
_audit_creation_method
;
Olex2 1.2
(compiled 2015.01.26 svn.r3150 for OlexSys, GUI svn.r4998)
;
_cell_angle_alpha 90
_cell_angle_beta 108.712(3)
_cell_angle_gamma 90
_cell_formula_units_Z 8
_cell_length_a 10.8690(18)
_cell_length_b 18.902(3)
_cell_length_c 12.575(2)
_cell_measurement_reflns_used 2172
_cell_measurement_temperature 100(2)
_cell_measurement_theta_max 20.23
_cell_measurement_theta_min 2.25
_cell_volume 2446.9(7)
_computing_cell_refinement 'Bruker SAINT'
_computing_data_collection 'Bruker APEX2'
_computing_data_reduction 'Bruker SAINT'
_computing_molecular_graphics 'Olex2 (Dolomanov et al., 2009)'
_computing_publication_material 'Olex2 (Dolomanov et al., 2009)'
_computing_structure_refinement 'XL (Sheldrick, 2008)'
_computing_structure_solution 'XS (Sheldrick, 2008)'
_diffrn_ambient_temperature 100
_diffrn_detector 'Bruker APEX2 area detector'
_diffrn_detector_area_resol_mean 8.33
_diffrn_detector_type 'CCD area detector'
_diffrn_measured_fraction_theta_full 0.995
_diffrn_measured_fraction_theta_max 0.994
_diffrn_measurement_device 'fixed chi three-circle diffractometer'
_diffrn_measurement_device_type 'Bruker SMART Apex2'
_diffrn_measurement_method '\w and \f scans'
_diffrn_radiation_monochromator graphite
_diffrn_radiation_probe x-ray
_diffrn_radiation_type MoK\a
_diffrn_radiation_wavelength 0.71073
_diffrn_reflns_av_R_equivalents 0.1321
_diffrn_reflns_av_unetI/netI 0.1495
_diffrn_reflns_laue_measured_fraction_full 0.995
_diffrn_reflns_laue_measured_fraction_max 0.994
_diffrn_reflns_limit_h_max 13
_diffrn_reflns_limit_h_min -13
_diffrn_reflns_limit_k_max 23
_diffrn_reflns_limit_k_min -23
_diffrn_reflns_limit_l_max 15
_diffrn_reflns_limit_l_min -15
_diffrn_reflns_number 24673
_diffrn_reflns_point_group_measured_fraction_full 0.995
_diffrn_reflns_point_group_measured_fraction_max 0.994
_diffrn_reflns_theta_full 26.000
_diffrn_reflns_theta_max 26.023
_diffrn_reflns_theta_min 2.021
_diffrn_source 'sealed tube'
_diffrn_standards_number 0
_exptl_absorpt_coefficient_mu 0.135
_exptl_absorpt_correction_type none
_exptl_crystal_colour colourless
_exptl_crystal_colour_primary colourless
_exptl_crystal_density_diffrn 1.532
_exptl_crystal_description plate
_exptl_crystal_F_000 1152
_exptl_crystal_size_max 0.172
_exptl_crystal_size_mid 0.099
_exptl_crystal_size_min 0.056
_refine_diff_density_max 0.340
_refine_diff_density_min -0.322
_refine_diff_density_rms 0.068
_refine_ls_extinction_method none
_refine_ls_goodness_of_fit_ref 0.713
_refine_ls_hydrogen_treatment constr
_refine_ls_matrix_type full
_refine_ls_number_parameters 363
_refine_ls_number_reflns 4791
_refine_ls_number_restraints 0
_refine_ls_restrained_S_all 0.713
_refine_ls_R_factor_all 0.1380
_refine_ls_R_factor_gt 0.0530
_refine_ls_shift/su_max 0.000
_refine_ls_shift/su_mean 0.000
_refine_ls_structure_factor_coef Fsqd
_refine_ls_weighting_details 'w=1/[\s^2^(Fo^2^)+(0.1000P)^2^] where P=(Fo^2^+2Fc^2^)/3'
_refine_ls_weighting_scheme calc
_refine_ls_wR_factor_gt 0.1239
_refine_ls_wR_factor_ref 0.1609
_reflns_Friedel_coverage 0.000
_reflns_number_gt 2115
_reflns_number_total 4791
_reflns_threshold_expression 'I > 2\s(I)'
_cod_data_source_file ol6b00018_si_003.cif
_cod_data_source_block a
_cod_depositor_comments 'Adding full bibliography for 1542341--1542344.cif.'
_cod_database_code 1542343
_shelx_space_group_comment
;
The symmetry employed for this shelxl refinement is uniquely defined
by the following loop, which should always be used as a source of
symmetry information in preference to the above space-group names.
They are only intended as comments.
;
_olex2_refinement_description
;
1. Fixed Uiso
 At 1.2 times of:
  All C(H) groups
 At 1.5 times of:
  All C(H,H,H) groups
2.a Aromatic/amide H refined with riding coordinates:
 C14(H14), C24(H24), C6(H6), C20(H20), C21(H21), C7(H7), C10(H10), C25(H25),
 C27(H27), C28(H28), C26(H26), C11(H11), C12(H12), C13(H13)
2.b Idealised Me refined as rotating group:
 C22(H22A,H22B,H22C), C8(H8A,H8B,H8C)
;
_shelx_shelxl_version_number 2014/7
_olex2_submission_special_instructions 'No special instructions were received'

loop_
_space_group_symop_operation_xyz
'x, y, z'
'-x+1/2, y+1/2, -z+1/2'
'-x, -y, -z'
'x-1/2, -y-1/2, z-1/2'

loop_
_atom_site_label
_atom_site_type_symbol
_atom_site_fract_x
_atom_site_fract_y
_atom_site_fract_z
_atom_site_U_iso_or_equiv
_atom_site_adp_type
_atom_site_occupancy
_atom_site_site_symmetry_order
_atom_site_calc_flag
_atom_site_refinement_flags_posn
F1 F 0.06227(18) 0.72784(10) 0.01901(16) 0.0300(5) Uani 1 1 d .
F2 F -0.05425(18) 0.67077(11) 0.10144(16) 0.0344(6) Uani 1 1 d .
F4 F 0.02021(18) 0.60228(11) -0.06668(16) 0.0331(5) Uani 1 1 d .
F5 F -0.06970(18) 0.67467(11) 0.61914(16) 0.0333(5) Uani 1 1 d .
F7 F 0.05169(19) 0.68788(11) 0.47284(16) 0.0348(6) Uani 1 1 d .
F3 F 0.06137(18) 0.55113(11) 0.09574(16) 0.0345(5) Uani 1 1 d .
F6 F 0.02950(19) 0.57740(11) 0.68717(16) 0.0345(6) Uani 1 1 d .
F8 F -0.01301(18) 0.57913(11) 0.47138(17) 0.0382(6) Uani 1 1 d .
N3 N 0.1460(3) 0.68032(15) 0.7153(2) 0.0216(7) Uani 1 1 d .
N1 N 0.1587(3) 0.68743(15) 0.1974(2) 0.0212(7) Uani 1 1 d .
N2 N 0.3588(3) 0.70051(15) 0.3128(2) 0.0259(7) Uani 1 1 d .
N4 N 0.3498(3) 0.70905(15) 0.8039(2) 0.0254(7) Uani 1 1 d .
C5 C 0.2866(3) 0.67081(18) 0.2183(3) 0.0205(8) Uani 1 1 d .
C23 C 0.4481(3) 0.61061(18) 0.6658(3) 0.0232(8) Uani 1 1 d .
C19 C 0.2730(3) 0.67139(18) 0.7204(3) 0.0214(8) Uani 1 1 d .
C9 C 0.4713(3) 0.61869(18) 0.1643(3) 0.0225(8) Uani 1 1 d .
C4 C 0.3287(3) 0.62714(18) 0.1400(3) 0.0217(8) Uani 1 1 d .
C18 C 0.3079(3) 0.62628(18) 0.6405(3) 0.0221(8) Uani 1 1 d .
C3 C 0.2393(3) 0.59769(18) 0.0512(3) 0.0221(8) Uani 1 1 d .
C14 C 0.5305(3) 0.64155(18) 0.0872(3) 0.0269(9) Uani 1 1 d .
H14 H 0.4808 0.6626 0.0204 0.032 Uiso 1 1 calc R
C24 C 0.5236(3) 0.58770(18) 0.7717(3) 0.0261(9) Uani 1 1 d .
H24 H 0.4851 0.5812 0.8272 0.031 Uiso 1 1 calc R
C6 C 0.1496(3) 0.73204(19) 0.2819(3) 0.0257(9) Uani 1 1 d .
H6 H 0.0753 0.7532 0.2888 0.031 Uiso 1 1 calc R
C20 C 0.1427(3) 0.72513(18) 0.8015(3) 0.0268(9) Uani 1 1 d .
H20 H 0.0704 0.7399 0.8198 0.032 Uiso 1 1 calc R
C16 C 0.0762(3) 0.62600(19) 0.5327(3) 0.0265(9) Uani 1 1 d .
C1 C 0.0659(3) 0.67379(19) 0.0913(3) 0.0252(9) Uani 1 1 d .
C21 C 0.2689(3) 0.74255(19) 0.8532(3) 0.0266(9) Uani 1 1 d .
H21 H 0.2974 0.7732 0.9141 0.032 Uiso 1 1 calc R
C17 C 0.2130(3) 0.60209(18) 0.5503(3) 0.0247(8) Uani 1 1 d .
C7 C 0.2725(3) 0.73787(19) 0.3518(3) 0.0273(9) Uani 1 1 d .
H7 H 0.2964 0.7638 0.4181 0.033 Uiso 1 1 calc R
C10 C 0.5472(3) 0.58749(18) 0.2631(3) 0.0256(9) Uani 1 1 d .
H10 H 0.5091 0.5727 0.3158 0.031 Uiso 1 1 calc R
C2 C 0.0984(3) 0.60646(19) 0.0418(3) 0.0243(8) Uani 1 1 d .
C25 C 0.6548(3) 0.57442(18) 0.7958(3) 0.0273(9) Uani 1 1 d .
H25 H 0.7037 0.5587 0.8668 0.033 Uiso 1 1 calc R
C15 C 0.0443(3) 0.64072(19) 0.6407(3) 0.0274(9) Uani 1 1 d .
C27 C 0.6408(3) 0.60820(19) 0.6089(3) 0.0292(9) Uani 1 1 d .
H27 H 0.6806 0.6155 0.5544 0.035 Uiso 1 1 calc R
C28 C 0.5100(3) 0.62104(18) 0.5845(3) 0.0270(9) Uani 1 1 d .
H28 H 0.4618 0.6368 0.5133 0.032 Uiso 1 1 calc R
C26 C 0.7131(3) 0.58444(19) 0.7149(3) 0.0302(9) Uani 1 1 d .
H26 H 0.8013 0.5753 0.7312 0.036 Uiso 1 1 calc R
C22 C 0.2298(3) 0.55404(19) 0.4598(3) 0.0304(9) Uani 1 1 d .
H22A H 0.2140 0.5803 0.3914 0.046 Uiso 1 1 calc GR
H22B H 0.1693 0.5155 0.4476 0.046 Uiso 1 1 calc GR
H22C H 0.3168 0.5357 0.4830 0.046 Uiso 1 1 calc GR
C8 C 0.2658(3) 0.55067(18) -0.0348(3) 0.0303(9) Uani 1 1 d .
H8A H 0.2496 0.5762 -0.1039 0.045 Uiso 1 1 calc GR
H8B H 0.2100 0.5100 -0.0471 0.045 Uiso 1 1 calc GR
H8C H 0.3549 0.5356 -0.0085 0.045 Uiso 1 1 calc GR
C11 C 0.6787(3) 0.57812(19) 0.2843(3) 0.0288(9) Uani 1 1 d .
H11 H 0.7282 0.5562 0.3504 0.035 Uiso 1 1 calc R
C12 C 0.7377(3) 0.6010(2) 0.2079(3) 0.0318(9) Uani 1 1 d .
H12 H 0.8265 0.5949 0.2226 0.038 Uiso 1 1 calc R
C13 C 0.6628(3) 0.63300(19) 0.1096(3) 0.0316(10) Uani 1 1 d .
H13 H 0.7017 0.6489 0.0581 0.038 Uiso 1 1 calc R

loop_
_atom_site_aniso_label
_atom_site_aniso_U_11
_atom_site_aniso_U_22
_atom_site_aniso_U_33
_atom_site_aniso_U_23
_atom_site_aniso_U_13
_atom_site_aniso_U_12
F1 0.0311(12) 0.0343(13) 0.0240(12) 0.0041(10) 0.0077(9) 0.0058(9)
F2 0.0192(12) 0.0544(15) 0.0287(12) -0.0027(10) 0.0063(9) -0.0020(10)
F4 0.0275(12) 0.0411(13) 0.0238(12) -0.0047(10) -0.0013(10) -0.0012(10)
F5 0.0182(11) 0.0522(15) 0.0297(12) 0.0007(11) 0.0080(9) 0.0028(10)
F7 0.0312(13) 0.0470(15) 0.0269(12) 0.0103(11) 0.0105(10) 0.0080(10)
F3 0.0305(12) 0.0352(13) 0.0359(13) 0.0054(10) 0.0078(10) -0.0078(10)
F6 0.0326(12) 0.0401(13) 0.0325(12) 0.0041(10) 0.0125(10) -0.0094(10)
F8 0.0257(12) 0.0543(15) 0.0318(13) -0.0130(11) 0.0054(10) -0.0081(11)
N3 0.0172(16) 0.0301(18) 0.0171(15) -0.0024(14) 0.0050(12) -0.0012(13)
N1 0.0154(16) 0.0313(18) 0.0152(16) -0.0019(14) 0.0024(12) 0.0024(13)
N2 0.0232(17) 0.0318(18) 0.0227(17) -0.0014(14) 0.0074(14) 0.0017(14)
N4 0.0239(17) 0.0314(18) 0.0212(17) 0.0020(14) 0.0076(14) 0.0036(14)
C5 0.019(2) 0.024(2) 0.0185(19) 0.0026(16) 0.0063(16) 0.0007(15)
C23 0.020(2) 0.024(2) 0.027(2) -0.0033(17) 0.0091(17) -0.0012(15)
C19 0.018(2) 0.027(2) 0.0198(19) 0.0043(16) 0.0067(16) 0.0004(16)
C9 0.022(2) 0.024(2) 0.019(2) -0.0027(16) 0.0030(16) 0.0003(16)
C4 0.021(2) 0.025(2) 0.0187(19) 0.0049(16) 0.0064(16) 0.0009(16)
C18 0.024(2) 0.022(2) 0.022(2) 0.0029(16) 0.0102(17) 0.0001(16)
C3 0.023(2) 0.025(2) 0.0181(19) 0.0025(16) 0.0065(16) -0.0010(16)
C14 0.025(2) 0.032(2) 0.023(2) 0.0004(17) 0.0070(17) 0.0025(17)
C24 0.030(2) 0.025(2) 0.025(2) -0.0003(17) 0.0118(17) -0.0017(16)
C6 0.025(2) 0.030(2) 0.023(2) 0.0018(17) 0.0083(17) 0.0030(16)
C20 0.029(2) 0.030(2) 0.024(2) 0.0032(17) 0.0123(17) 0.0036(17)
C16 0.021(2) 0.032(2) 0.025(2) -0.0002(18) 0.0051(17) -0.0068(17)
C1 0.019(2) 0.036(2) 0.023(2) 0.0056(18) 0.0102(16) 0.0005(17)
C21 0.026(2) 0.030(2) 0.023(2) -0.0019(17) 0.0063(17) 0.0013(17)
C17 0.024(2) 0.025(2) 0.027(2) 0.0011(17) 0.0107(17) -0.0005(16)
C7 0.026(2) 0.031(2) 0.024(2) -0.0024(17) 0.0065(18) -0.0017(17)
C10 0.023(2) 0.031(2) 0.021(2) 0.0010(17) 0.0054(16) 0.0011(16)
C2 0.024(2) 0.029(2) 0.017(2) 0.0008(16) 0.0028(16) -0.0047(16)
C25 0.020(2) 0.033(2) 0.026(2) 0.0021(17) 0.0039(16) 0.0002(16)
C15 0.017(2) 0.032(2) 0.032(2) 0.0066(18) 0.0066(18) 0.0009(17)
C27 0.026(2) 0.038(2) 0.027(2) -0.0042(18) 0.0132(18) -0.0003(17)
C28 0.027(2) 0.028(2) 0.026(2) 0.0015(17) 0.0084(17) 0.0031(17)
C26 0.020(2) 0.033(2) 0.039(2) -0.0037(19) 0.0112(18) 0.0046(17)
C22 0.030(2) 0.034(2) 0.027(2) -0.0017(18) 0.0083(17) -0.0033(18)
C8 0.037(2) 0.027(2) 0.027(2) -0.0005(18) 0.0111(18) -0.0005(18)
C11 0.026(2) 0.031(2) 0.026(2) 0.0007(17) 0.0043(17) 0.0004(17)
C12 0.021(2) 0.042(3) 0.030(2) -0.0097(19) 0.0056(18) 0.0009(18)
C13 0.028(2) 0.041(3) 0.029(2) -0.0041(19) 0.0135(19) -0.0061(18)

loop_
_atom_type_symbol
_atom_type_description
_atom_type_scat_dispersion_real
_atom_type_scat_dispersion_imag
_atom_type_scat_source
C C 0.0033 0.0016 'International Tables Vol C Tables 4.2.6.8 and 6.1.1.4'
H H 0.0000 0.0000 'International Tables Vol C Tables 4.2.6.8 and 6.1.1.4'
N N 0.0061 0.0033 'International Tables Vol C Tables 4.2.6.8 and 6.1.1.4'
F F 0.0171 0.0103 'International Tables Vol C Tables 4.2.6.8 and 6.1.1.4'

loop_
_geom_angle_atom_site_label_1
_geom_angle_atom_site_label_2
_geom_angle_atom_site_label_3
_geom_angle
C19 N3 C20 108.5(3)
C19 N3 C15 121.8(3)
C20 N3 C15 129.2(3)
C5 N1 C6 108.1(3)
C5 N1 C1 120.9(3)
C6 N1 C1 129.0(3)
C5 N2 C7 105.1(3)
C19 N4 C21 105.8(3)
N1 C5 C4 121.2(3)
N2 C5 N1 110.5(3)
N2 C5 C4 128.3(3)
C24 C23 C18 121.2(3)
C24 C23 C28 117.8(3)
C28 C23 C18 121.0(3)
N3 C19 C18 121.4(3)
N4 C19 N3 110.0(3)
N4 C19 C18 128.7(3)
C14 C9 C4 120.4(3)
C10 C9 C4 120.7(3)
C10 C9 C14 118.8(3)
C5 C4 C9 116.8(3)
C3 C4 C5 119.6(3)
C3 C4 C9 123.6(3)
C19 C18 C23 116.5(3)
C17 C18 C23 124.7(3)
C17 C18 C19 118.8(3)
C4 C3 C2 117.8(3)
C4 C3 C8 126.2(3)
C8 C3 C2 115.8(3)
C9 C14 H14 119.9
C13 C14 C9 120.2(3)
C13 C14 H14 119.9
C23 C24 H24 119.4
C25 C24 C23 121.1(3)
C25 C24 H24 119.4
N1 C6 H6 127.8
C7 C6 N1 104.5(3)
C7 C6 H6 127.8
N3 C20 H20 127.8
C21 C20 N3 104.3(3)
C21 C20 H20 127.8
F7 C16 C17 110.3(3)
F7 C16 C15 105.8(3)
F8 C16 F7 105.5(3)
F8 C16 C17 112.4(3)
F8 C16 C15 107.4(3)
C17 C16 C15 114.8(3)
F1 C1 N1 110.6(3)
F1 C1 C2 108.6(3)
F2 C1 F1 105.8(3)
F2 C1 N1 109.7(3)
F2 C1 C2 111.3(3)
N1 C1 C2 110.7(3)
N4 C21 H21 124.3
C20 C21 N4 111.4(3)
C20 C21 H21 124.3
C18 C17 C16 118.5(3)
C18 C17 C22 126.4(3)
C16 C17 C22 115.0(3)
N2 C7 H7 124.1
C6 C7 N2 111.7(3)
C6 C7 H7 124.1
C9 C10 H10 119.7
C11 C10 C9 120.7(3)
C11 C10 H10 119.7
F4 C2 F3 105.3(3)
F4 C2 C3 111.4(3)
F4 C2 C1 108.0(3)
F3 C2 C3 109.2(3)
F3 C2 C1 107.1(3)
C3 C2 C1 115.3(3)
C24 C25 H25 120.0
C26 C25 C24 120.1(3)
C26 C25 H25 120.0
F5 C15 F6 106.1(3)
F5 C15 N3 110.8(3)
F5 C15 C16 111.3(3)
F6 C15 N3 110.8(3)
F6 C15 C16 108.2(3)
N3 C15 C16 109.5(3)
C28 C27 H27 120.1
C28 C27 C26 119.8(3)
C26 C27 H27 120.1
C23 C28 H28 119.5
C27 C28 C23 120.9(3)
C27 C28 H28 119.5
C25 C26 C27 120.2(3)
C25 C26 H26 119.9
C27 C26 H26 119.9
C17 C22 H22A 109.5
C17 C22 H22B 109.5
C17 C22 H22C 109.5
H22A C22 H22B 109.5
H22A C22 H22C 109.5
H22B C22 H22C 109.5
C3 C8 H8A 109.5
C3 C8 H8B 109.5
C3 C8 H8C 109.5
H8A C8 H8B 109.5
H8A C8 H8C 109.5
H8B C8 H8C 109.5
C10 C11 H11 119.7
C10 C11 C12 120.5(3)
C12 C11 H11 119.7
C11 C12 H12 120.4
C13 C12 C11 119.1(3)
C13 C12 H12 120.4
C14 C13 H13 119.7
C12 C13 C14 120.6(3)
C12 C13 H13 119.7

loop_
_geom_bond_atom_site_label_1
_geom_bond_atom_site_label_2
_geom_bond_distance
F1 C1 1.360(4)
F2 C1 1.354(4)
F4 C2 1.359(4)
F5 C15 1.344(4)
F7 C16 1.370(4)
F3 C2 1.375(4)
F6 C15 1.364(4)
F8 C16 1.356(4)
N3 C19 1.371(4)
N3 C20 1.385(4)
N3 C15 1.413(4)
N1 C5 1.366(4)
N1 C6 1.384(4)
N1 C1 1.415(4)
N2 C5 1.321(4)
N2 C7 1.384(4)
N4 C19 1.321(4)
N4 C21 1.382(4)
C5 C4 1.466(4)
C23 C18 1.483(4)
C23 C24 1.390(5)
C23 C28 1.406(4)
C19 C18 1.457(5)
C9 C4 1.490(4)
C9 C14 1.393(4)
C9 C10 1.384(5)
C4 C3 1.343(4)
C18 C17 1.345(5)
C3 C2 1.507(4)
C3 C8 1.498(5)
C14 H14 0.9300
C14 C13 1.384(5)
C24 H24 0.9300
C24 C25 1.383(4)
C6 H6 0.9300
C6 C7 1.348(5)
C20 H20 0.9300
C20 C21 1.357(5)
C16 C17 1.500(5)
C16 C15 1.532(5)
C1 C2 1.507(5)
C21 H21 0.9300
C17 C22 1.512(5)
C7 H7 0.9300
C10 H10 0.9300
C10 C11 1.379(5)
C25 H25 0.9300
C25 C26 1.373(5)
C27 H27 0.9300
C27 C28 1.376(4)
C27 C26 1.387(5)
C28 H28 0.9300
C26 H26 0.9300
C22 H22A 0.9600
C22 H22B 0.9600
C22 H22C 0.9600
C8 H8A 0.9600
C8 H8B 0.9600
C8 H8C 0.9600
C11 H11 0.9300
C11 C12 1.383(5)
C12 H12 0.9300
C12 C13 1.382(5)
C13 H13 0.9300

loop_
_geom_torsion_atom_site_label_1
_geom_torsion_atom_site_label_2
_geom_torsion_atom_site_label_3
_geom_torsion_atom_site_label_4
_geom_torsion
F1 C1 C2 F4 -48.1(3)
F1 C1 C2 F3 -161.1(2)
F1 C1 C2 C3 77.2(4)
F2 C1 C2 F4 68.0(3)
F2 C1 C2 F3 -45.0(4)
F2 C1 C2 C3 -166.7(3)
F7 C16 C17 C18 87.8(4)
F7 C16 C17 C22 -90.1(4)
F7 C16 C15 F5 46.0(4)
F7 C16 C15 F6 162.2(3)
F7 C16 C15 N3 -76.9(3)
F8 C16 C17 C18 -154.7(3)
F8 C16 C17 C22 27.4(4)
F8 C16 C15 F5 -66.4(4)
F8 C16 C15 F6 49.9(4)
F8 C16 C15 N3 170.8(3)
N3 C19 C18 C23 -169.6(3)
N3 C19 C18 C17 10.5(5)
N3 C20 C21 N4 -1.3(4)
N1 C5 C4 C9 173.5(3)
N1 C5 C4 C3 -6.0(5)
N1 C6 C7 N2 1.9(4)
N1 C1 C2 F4 -169.8(3)
N1 C1 C2 F3 77.2(3)
N1 C1 C2 C3 -44.5(4)
N2 C5 C4 C9 -4.7(5)
N2 C5 C4 C3 175.8(3)
N4 C19 C18 C23 11.1(5)
N4 C19 C18 C17 -168.8(3)
C5 N1 C6 C7 -2.2(4)
C5 N1 C1 F1 -85.0(4)
C5 N1 C1 F2 158.6(3)
C5 N1 C1 C2 35.4(4)
C5 N2 C7 C6 -0.8(4)
C5 C4 C3 C2 -4.8(5)
C5 C4 C3 C8 -178.6(3)
C23 C18 C17 C16 -176.5(3)
C23 C18 C17 C22 1.2(6)
C23 C24 C25 C26 0.6(5)
C19 N3 C20 C21 1.4(4)
C19 N3 C15 F5 -156.8(3)
C19 N3 C15 F6 85.7(4)
C19 N3 C15 C16 -33.6(4)
C19 N4 C21 C20 0.7(4)
C19 C18 C17 C16 3.4(5)
C19 C18 C17 C22 -178.9(3)
C9 C4 C3 C2 175.7(3)
C9 C4 C3 C8 1.9(5)
C9 C14 C13 C12 0.8(5)
C9 C10 C11 C12 1.2(5)
C4 C9 C14 C13 -179.4(3)
C4 C9 C10 C11 178.4(3)
C4 C3 C2 F4 154.1(3)
C4 C3 C2 F3 -90.0(4)
C4 C3 C2 C1 30.6(4)
C18 C23 C24 C25 -178.7(3)
C18 C23 C28 C27 178.3(3)
C14 C9 C4 C5 -119.4(4)
C14 C9 C4 C3 60.1(5)
C14 C9 C10 C11 -1.0(5)
C24 C23 C18 C19 48.8(4)
C24 C23 C18 C17 -131.3(4)
C24 C23 C28 C27 0.7(5)
C24 C25 C26 C27 0.3(5)
C6 N1 C5 N2 1.8(4)
C6 N1 C5 C4 -176.7(3)
C6 N1 C1 F1 77.2(4)
C6 N1 C1 F2 -39.1(5)
C6 N1 C1 C2 -162.3(3)
C20 N3 C19 N4 -1.1(4)
C20 N3 C19 C18 179.5(3)
C20 N3 C15 F5 32.3(5)
C20 N3 C15 F6 -85.3(4)
C20 N3 C15 C16 155.5(3)
C1 N1 C5 N2 167.4(3)
C1 N1 C5 C4 -11.1(5)
C1 N1 C6 C7 -166.2(3)
C21 N4 C19 N3 0.2(4)
C21 N4 C19 C18 179.6(3)
C17 C16 C15 F5 167.9(3)
C17 C16 C15 F6 -75.9(4)
C17 C16 C15 N3 45.0(4)
C7 N2 C5 N1 -0.7(4)
C7 N2 C5 C4 177.7(3)
C10 C9 C4 C5 61.2(4)
C10 C9 C4 C3 -119.3(4)
C10 C9 C14 C13 0.0(5)
C10 C11 C12 C13 -0.4(5)
C15 N3 C19 N4 -173.7(3)
C15 N3 C19 C18 6.9(5)
C15 N3 C20 C21 173.3(3)
C15 C16 C17 C18 -31.6(5)
C15 C16 C17 C22 150.5(3)
C28 C23 C18 C19 -128.8(3)
C28 C23 C18 C17 51.1(5)
C28 C23 C24 C25 -1.1(5)
C28 C27 C26 C25 -0.7(5)
C26 C27 C28 C23 0.2(5)
C8 C3 C2 F4 -31.5(4)
C8 C3 C2 F3 84.4(3)
C8 C3 C2 C1 -155.0(3)
C11 C12 C13 C14 -0.6(5)
